data_8105300
loop_
_publ_author_name
'Jiang, Jin-Ke'
'Li, Xi-Xi'
'Wu, Hua'
'Dong, Xian-Wu'
'Jiang, Hui'

_publ_section_title
;
 Crystal structure of
 catena-poly[aqua(\m6-piperazine-1,4-bisethanesulfonato-\k6
 N:N&#x2032;:O:O&#x2032;:O&#x2032;&#x2032;:O&#x2032;&#x2032;&#x2032;)(\m2-pyrazinyl-\k2
 N:N&#x2032;)disilver(I)sesquihydrate], C12H30Ag2N4O11S2
;
_journal_issue 4
_journal_name_full 'Zeitschrift f\"ur Kristallographie - New Crystal Structures'
_journal_page_first 831
_journal_page_last 832
_journal_paper_doi 10.1515/ncrs-2020-0030
_journal_volume 235
_journal_year 2020
_chemical_formula_moiety '2(C6 H12 Ag N2 O4 S), 3(H2 O)'
_chemical_formula_sum 'C12 H30 Ag2 N4 O11 S2'
_chemical_formula_weight 686.26
_space_group_crystal_system monoclinic
_space_group_IT_number 15
_space_group_name_Hall '-I 2ya'
_space_group_name_H-M_alt 'I 1 2/a 1'
_atom_sites_solution_hydrogens difmap
_cell_angle_alpha 90
_cell_angle_beta 93.119(6)
_cell_angle_gamma 90
_cell_formula_units_Z 4
_cell_length_a 12.2643(8)
_cell_length_b 7.1481(4)
_cell_length_c 26.2858(16)
_cell_measurement_reflns_used 13356
_cell_measurement_temperature 298(2)
_cell_measurement_theta_max 29.8930
_cell_measurement_theta_min 5.5390
_cell_volume 2301.0(2)
_computing_cell_refinement 'CrysAlisPro 1.171.39.7e (Rigaku OD, 2015)'
_computing_data_collection 'CrysAlisPro 1.171.39.7e (Rigaku OD, 2015)'
_computing_data_reduction 'CrysAlisPro 1.171.39.7e (Rigaku OD, 2015)'
_computing_structure_refinement 'SHELXL-2017/1 (Sheldrick, 2017)'
_computing_structure_solution SIR2004
_diffrn_ambient_temperature 298(2)
_diffrn_measured_fraction_theta_full 0.991
_diffrn_measured_fraction_theta_max 0.926
_diffrn_measurement_device_type 'XtaLAB Pro: Kappa dual offset/far'
_diffrn_measurement_method '\w scans'
_diffrn_radiation_type MoK\a
_diffrn_radiation_wavelength 0.71073
_diffrn_reflns_av_R_equivalents 0.0212
_diffrn_reflns_av_unetI/netI 0.0104
_diffrn_reflns_Laue_measured_fraction_full 0.991
_diffrn_reflns_Laue_measured_fraction_max 0.926
_diffrn_reflns_limit_h_max 16
_diffrn_reflns_limit_h_min -17
_diffrn_reflns_limit_k_max 9
_diffrn_reflns_limit_k_min -9
_diffrn_reflns_limit_l_max 34
_diffrn_reflns_limit_l_min -35
_diffrn_reflns_number 22891
_diffrn_reflns_point_group_measured_fraction_full 0.991
_diffrn_reflns_point_group_measured_fraction_max 0.926
_diffrn_reflns_theta_full 25.000
_diffrn_reflns_theta_max 29.823
_diffrn_reflns_theta_min 4.879
_diffrn_source 'fine-focus sealed X-ray tube'
_exptl_absorpt_coefficient_mu 1.943
_exptl_absorpt_correction_T_max 1.00000
_exptl_absorpt_correction_T_min 0.77728
_exptl_absorpt_correction_type multi-scan
_exptl_absorpt_process_details
;
CrysAlisPro 1.171.39.7e (Rigaku Oxford Diffraction, 2015)
Empirical absorption correction using spherical harmonics,
 implemented in SCALE3 ABSPACK scaling algorithm.
;
_exptl_crystal_colour coloress
_exptl_crystal_density_diffrn 1.981
_exptl_crystal_description block
_exptl_crystal_F_000 1376
_exptl_crystal_size_max 0.150
_exptl_crystal_size_mid 0.150
_exptl_crystal_size_min 0.130
_refine_diff_density_max 0.295
_refine_diff_density_min -0.655
_refine_diff_density_rms 0.084
_refine_ls_extinction_coef .
_refine_ls_extinction_method none
_refine_ls_goodness_of_fit_ref 1.102
_refine_ls_hydrogen_treatment refall
_refine_ls_matrix_type full
_refine_ls_number_parameters 201
_refine_ls_number_reflns 3056
_refine_ls_number_restraints 0
_refine_ls_restrained_S_all 1.102
_refine_ls_R_factor_all 0.0205
_refine_ls_R_factor_gt 0.0186
_refine_ls_shift/su_max 0.002
_refine_ls_shift/su_mean 0.000
_refine_ls_structure_factor_coef Fsqd
_refine_ls_weighting_details 'w=1/[\s^2^(Fo^2^)+(0.0236P)^2^+2.0488P] where P=(Fo^2^+2Fc^2^)/3'
_refine_ls_weighting_scheme calc
_refine_ls_wR_factor_gt 0.0455
_refine_ls_wR_factor_ref 0.0462
_reflns_Friedel_coverage 0.000
_reflns_Friedel_fraction_full .
_reflns_Friedel_fraction_max .
_reflns_number_gt 2866
_reflns_number_total 3056
_reflns_threshold_expression 'I > 2\s(I)'
_cod_data_source_file suppl_ncrs-2020-0030_suppl.cif
_cod_data_source_block shelx
_cod_original_sg_symbol_H-M 'I 2/a'
_cod_database_code 8105300
_shelx_space_group_comment
;
The symmetry employed for this shelxl refinement is uniquely defined
by the following loop, which should always be used as a source of
symmetry information in preference to the above space-group names.
They are only intended as comments.
;
_shelx_estimated_absorpt_t_min 0.759
_shelx_estimated_absorpt_t_max 0.786

loop_
_space_group_symop_operation_xyz
'x, y, z'
'-x+1/2, y, -z'
'x+1/2, y+1/2, z+1/2'
'-x+1, y+1/2, -z+1/2'
'-x, -y, -z'
'x-1/2, -y, z'
'-x+1/2, -y+1/2, -z+1/2'
'x, -y+1/2, z+1/2'

loop_
_atom_site_label
_atom_site_type_symbol
_atom_site_fract_x
_atom_site_fract_y
_atom_site_fract_z
_atom_site_U_iso_or_equiv
_atom_site_adp_type
_atom_site_occupancy
_atom_site_site_symmetry_order
_atom_site_calc_flag
_atom_site_refinement_flags_posn
_atom_site_refinement_flags_adp
_atom_site_refinement_flags_occupancy
_atom_site_disorder_assembly
_atom_site_disorder_group
Ag1 Ag 0.74424(2) 0.14837(2) 0.13957(2) 0.03044(5) Uani 1 1 d . . . . .
S1 S 0.92925(3) 0.75737(5) 0.12405(2) 0.02419(8) Uani 1 1 d . . . . .
N1 N 0.80529(9) 0.33573(15) 0.20804(4) 0.0184(2) Uani 1 1 d . . . . .
O2 O 1.03937(9) 0.67953(17) 0.12808(5) 0.0323(2) Uani 1 1 d . . . . .
O1W O 0.61930(12) -0.1128(2) 0.15559(8) 0.0456(3) Uani 1 1 d . . . . .
O3 O 0.89452(12) 0.8042(2) 0.07213(5) 0.0467(3) Uani 1 1 d . . . . .
O1 O 0.91787(10) 0.91285(18) 0.15938(6) 0.0407(3) Uani 1 1 d . . . . .
N2 N 0.74687(11) 0.1798(2) 0.05292(5) 0.0291(3) Uani 1 1 d . . . . .
C3 C 0.86360(10) 0.2192(2) 0.24752(5) 0.0209(2) Uani 1 1 d . . . . .
C2 C 0.88267(11) 0.4795(2) 0.19126(6) 0.0252(3) Uani 1 1 d . . . . .
C6 C 0.65587(13) 0.1817(3) 0.02273(6) 0.0314(3) Uani 1 1 d . . . . .
C1 C 0.84017(12) 0.5771(2) 0.14293(6) 0.0282(3) Uani 1 1 d . . . . .
C4 C 0.71163(11) 0.42612(19) 0.23144(5) 0.0210(2) Uani 1 1 d . . . . .
C5 C 0.84104(13) 0.1822(2) 0.02983(6) 0.0311(3) Uani 1 1 d . . . . .
O2W O 0.58423(15) -0.3538(2) 0.07500(8) 0.0539(4) Uani 1 1 d . . . . .
O3W O 0.750000 0.6456(4) 0.000000 0.0622(7) Uani 1 2 d S T P . .
H1 H 0.8368(16) 0.489(3) 0.1163(8) 0.036(5) Uiso 1 1 d . . . . .
H8 H 0.6714(15) 0.499(3) 0.2059(8) 0.029(5) Uiso 1 1 d . . . . .
H4 H 0.9498(16) 0.423(3) 0.1862(8) 0.030(5) Uiso 1 1 d . . . . .
H2 H 0.772(2) 0.642(3) 0.1450(10) 0.051(7) Uiso 1 1 d . . . . .
H5 H 0.8924(15) 0.302(3) 0.2751(7) 0.022(4) Uiso 1 1 d . . . . .
H6 H 0.9247(16) 0.160(2) 0.2318(8) 0.023(4) Uiso 1 1 d . . . . .
H7 H 0.7383(15) 0.508(3) 0.2590(7) 0.026(4) Uiso 1 1 d . . . . .
H10 H 0.5876(19) 0.186(3) 0.0384(9) 0.042(6) Uiso 1 1 d . . . . .
H9 H 0.9054(19) 0.182(3) 0.0510(9) 0.043(6) Uiso 1 1 d . . . . .
H3 H 0.8949(17) 0.569(3) 0.2178(8) 0.036(5) Uiso 1 1 d . . . . .
H2A H 0.571(3) -0.455(6) 0.0867(14) 0.092(12) Uiso 1 1 d . . . . .
H2B H 0.632(4) -0.371(6) 0.050(2) 0.134(18) Uiso 1 1 d . . . . .
H3A H 0.789(2) 0.711(4) 0.0191(11) 0.063(8) Uiso 1 1 d . . . . .
H1A H 0.551(3) -0.058(5) 0.1607(13) 0.083(9) Uiso 1 1 d . . . . .
H1B H 0.615(2) -0.160(4) 0.1305(11) 0.045(8) Uiso 1 1 d . . . . .

loop_
_atom_site_aniso_label
_atom_site_aniso_U_11
_atom_site_aniso_U_22
_atom_site_aniso_U_33
_atom_site_aniso_U_23
_atom_site_aniso_U_13
_atom_site_aniso_U_12
Ag1 0.03820(8) 0.03563(8) 0.01739(6) -0.00299(4) 0.00076(4) -0.00424(4)
S1 0.02332(15) 0.02376(16) 0.02565(16) 0.00460(13) 0.00279(12) -0.00307(12)
N1 0.0168(5) 0.0234(5) 0.0151(5) 0.0021(4) 0.0010(4) -0.0006(4)
O2 0.0239(5) 0.0362(6) 0.0374(6) 0.0004(5) 0.0074(4) -0.0003(4)
O1W 0.0340(7) 0.0357(7) 0.0669(11) -0.0020(7) -0.0006(7) 0.0027(5)
O3 0.0504(7) 0.0528(8) 0.0359(7) 0.0224(6) -0.0076(6) -0.0126(6)
O1 0.0375(6) 0.0300(6) 0.0554(8) -0.0100(6) 0.0113(6) -0.0021(5)
N2 0.0325(6) 0.0372(7) 0.0178(6) -0.0009(5) 0.0032(5) 0.0007(5)
C3 0.0171(5) 0.0277(6) 0.0178(6) 0.0030(5) 0.0004(4) 0.0018(5)
C2 0.0205(6) 0.0309(7) 0.0241(6) 0.0054(6) -0.0010(5) -0.0060(5)
C6 0.0275(7) 0.0439(9) 0.0233(7) -0.0042(6) 0.0060(6) 0.0022(6)
C1 0.0255(7) 0.0303(7) 0.0284(7) 0.0088(6) -0.0033(5) -0.0091(6)
C4 0.0221(6) 0.0225(6) 0.0186(6) 0.0013(5) 0.0022(5) 0.0024(5)
C5 0.0277(7) 0.0429(9) 0.0223(7) 0.0038(6) -0.0016(6) -0.0026(6)
O2W 0.0516(9) 0.0420(8) 0.0685(11) 0.0048(7) 0.0071(8) -0.0020(6)
O3W 0.0704(16) 0.0588(15) 0.0548(14) 0.000 -0.0200(13) 0.000

loop_
_atom_type_symbol
_atom_type_description
_atom_type_scat_dispersion_real
_atom_type_scat_dispersion_imag
_atom_type_scat_source
C C 0.0033 0.0016 'International Tables Vol C Tables 4.2.6.8 and 6.1.1.4'
H H 0.0000 0.0000 'International Tables Vol C Tables 4.2.6.8 and 6.1.1.4'
N N 0.0061 0.0033 'International Tables Vol C Tables 4.2.6.8 and 6.1.1.4'
O O 0.0106 0.0060 'International Tables Vol C Tables 4.2.6.8 and 6.1.1.4'
S S 0.1246 0.1234 'International Tables Vol C Tables 4.2.6.8 and 6.1.1.4'
Ag Ag -0.8971 1.1015 'International Tables Vol C Tables 4.2.6.8 and 6.1.1.4'

loop_
_geom_angle_atom_site_label_1
_geom_angle_atom_site_label_2
_geom_angle_atom_site_label_3
_geom_angle
_geom_angle_site_symmetry_1
_geom_angle_site_symmetry_3
N2 Ag1 N1 133.57(4) . .
N2 Ag1 O1W 106.66(6) . .
N1 Ag1 O1W 118.61(5) . .
O3 S1 O2 112.38(8) . .
O3 S1 O1 112.97(9) . .
O2 S1 O1 111.36(8) . .
O3 S1 C1 106.11(8) . .
O2 S1 C1 106.48(7) . .
O1 S1 C1 107.03(8) . .
C4 N1 C2 110.17(11) . .
C4 N1 C3 108.05(10) . .
C2 N1 C3 107.78(10) . .
C4 N1 Ag1 110.32(8) . .
C2 N1 Ag1 110.61(8) . .
C3 N1 Ag1 109.84(8) . .
Ag1 O1W H1A 106(2) . .
Ag1 O1W H1B 102(2) . .
H1A O1W H1B 107(3) . .
C5 N2 C6 116.52(13) . .
C5 N2 Ag1 120.87(10) . .
C6 N2 Ag1 122.41(10) . .
N1 C3 C4 111.14(10) . 7_655
N1 C3 H5 108.3(11) . .
C4 C3 H5 110.3(11) 7_655 .
N1 C3 H6 107.6(12) . .
C4 C3 H6 110.7(11) 7_655 .
H5 C3 H6 108.8(15) . .
N1 C2 C1 111.82(11) . .
N1 C2 H4 109.2(13) . .
C1 C2 H4 110.1(12) . .
N1 C2 H3 108.9(13) . .
C1 C2 H3 109.9(13) . .
H4 C2 H3 106.8(17) . .
N2 C6 C5 121.76(14) . 2_655
N2 C6 H10 118.0(14) . .
C5 C6 H10 120.2(14) 2_655 .
C2 C1 S1 112.27(10) . .
C2 C1 H1 108.4(13) . .
S1 C1 H1 106.2(13) . .
C2 C1 H2 115.8(15) . .
S1 C1 H2 102.6(14) . .
H1 C1 H2 111(2) . .
N1 C4 C3 110.76(11) . 7_655
N1 C4 H8 109.0(11) . .
C3 C4 H8 109.0(11) 7_655 .
N1 C4 H7 109.5(11) . .
C3 C4 H7 109.0(11) 7_655 .
H8 C4 H7 109.6(16) . .
N2 C5 C6 121.70(14) . 2_655
N2 C5 H9 116.8(15) . .
C6 C5 H9 121.5(15) 2_655 .
H2A O2W H2B 108(4) . .
H3A O3W H3A 110(4) . 2_655

loop_
_geom_bond_atom_site_label_1
_geom_bond_atom_site_label_2
_geom_bond_distance
_geom_bond_site_symmetry_2
Ag1 N2 2.2907(13) .
Ag1 N1 2.3339(11) .
Ag1 O1W 2.4659(15) .
S1 O3 1.4467(13) .
S1 O2 1.4593(12) .
S1 O1 1.4599(13) .
S1 C1 1.7777(15) .
N1 C4 1.4806(16) .
N1 C2 1.4820(17) .
N1 C3 1.4839(17) .
O1W H1A 0.94(3) .
O1W H1B 0.74(3) .
N2 C5 1.334(2) .
N2 C6 1.334(2) .
C3 C4 1.5136(19) 7_655
C3 H5 0.988(19) .
C3 H6 0.973(19) .
C2 C1 1.517(2) .
C2 H4 0.93(2) .
C2 H3 0.95(2) .
C6 C5 1.384(2) 2_655
C6 H10 0.95(2) .
C1 H1 0.94(2) .
C1 H2 0.96(3) .
C4 H8 0.96(2) .
C4 H7 0.973(19) .
C5 H9 0.94(2) .
O2W H2A 0.81(4) .
O2W H2B 0.91(5) .
O3W H3A 0.82(3) .
O3W H3A 0.82(3) 2_655

loop_
_geom_hbond_atom_site_label_D
_geom_hbond_atom_site_label_H
_geom_hbond_atom_site_label_A
_geom_hbond_distance_DH
_geom_hbond_distance_HA
_geom_hbond_distance_DA
_geom_hbond_angle_DHA
_geom_hbond_site_symmetry_A
_geom_hbond_publ_flag
C1 H2 O1W 0.96(3) 2.59(3) 3.530(2) 166(2) 1_565 yes
C3 H6 O1 0.973(19) 2.594(19) 3.2822(19) 127.9(14) 1_545 yes
C6 H10 O2 0.95(2) 2.64(2) 3.335(2) 129.9(18) 6_565 yes
C6 H10 O3 0.95(2) 2.57(2) 3.525(2) 175(2) 6_565 yes
C5 H9 O2W 0.94(2) 2.56(2) 3.380(2) 145.6(19) 6_655 yes
O2W H2A O2 0.81(4) 1.99(4) 2.785(2) 169(4) 6 yes
O2W H2B O3W 0.91(5) 2.02(5) 2.908(2) 168(4) 1_545 yes
O3W H3A O3 0.82(3) 1.97(3) 2.7671(18) 165(3) . yes
O1W H1A O1 0.94(3) 1.94(4) 2.8604(19) 168(3) 6_565 yes
O1W H1B O2W 0.74(3) 2.03(3) 2.746(3) 163(3) . yes

loop_
_geom_torsion_atom_site_label_1
_geom_torsion_atom_site_label_2
_geom_torsion_atom_site_label_3
_geom_torsion_atom_site_label_4
_geom_torsion
_geom_torsion_site_symmetry_1
_geom_torsion_site_symmetry_2
_geom_torsion_site_symmetry_3
_geom_torsion_site_symmetry_4
C4 N1 C3 C4 58.29(15) . . . 7_655
C2 N1 C3 C4 177.33(12) . . . 7_655
Ag1 N1 C3 C4 -62.09(12) . . . 7_655
C4 N1 C2 C1 -75.38(15) . . . .
C3 N1 C2 C1 166.95(13) . . . .
Ag1 N1 C2 C1 46.86(15) . . . .
C5 N2 C6 C5 1.3(2) . . . 2_655
Ag1 N2 C6 C5 -173.53(13) . . . 2_655
N1 C2 C1 S1 177.23(11) . . . .
O3 S1 C1 C2 165.75(13) . . . .
O2 S1 C1 C2 45.83(14) . . . .
O1 S1 C1 C2 -73.36(14) . . . .
C2 N1 C4 C3 -175.57(11) . . . 7_655
C3 N1 C4 C3 -58.05(15) . . . 7_655
Ag1 N1 C4 C3 62.02(11) . . . 7_655
C6 N2 C5 C6 -1.7(2) . . . 2_655
Ag1 N2 C5 C6 173.22(13) . . . 2_655
